data_7236468
loop_
_publ_author_name
'von Arx, Tobias'
'Szentkuti, Alexander'
'Zehnder, Thomas N.'
'Blacque, Olivier'
'Venkatesan, Koushik'

_publ_section_title
;
 Stable N-heterocyclic carbene (NHC) cyclometalated (C^C) gold(iii)
 complexes as blue--blue green phosphorescence emitters
;
_journal_issue 15
_journal_name_full 'Journal of Materials Chemistry C'
_journal_page_first 3765
_journal_paper_doi 10.1039/C6TC05551F
_journal_volume 5
_journal_year 2017
_chemical_formula_moiety 'C26 H17 Au F2 N2, 0.5(C6 H14)'
_chemical_formula_sum 'C29 H24 Au F2 N2'
_chemical_formula_weight 635.47
_chemical_name_systematic
'(1-methyl-3-phenyl-2,3-dihydro-1H-imidazole)-bis(4-fluorophenylethynyl)-gold(iii) hexane solvate 2:1'
_space_group_crystal_system monoclinic
_space_group_IT_number 11
_space_group_name_Hall '-P 2yb'
_space_group_name_H-M_alt 'P 1 21/m 1'
_atom_sites_solution_hydrogens geom
_audit_creation_date 2015-08-04
_audit_creation_method
;
Olex2 1.2
(compiled 2015.01.26 svn.r3150 for OlexSys, GUI svn.r4998)
;
_audit_update_record
;
2016-12-14 deposited with the CCDC.
2017-03-15 downloaded from the CCDC.
;
_cell_angle_alpha 90
_cell_angle_beta 111.884(2)
_cell_angle_gamma 90
_cell_formula_units_Z 2
_cell_length_a 12.6163(2)
_cell_length_b 6.87229(10)
_cell_length_c 15.3236(3)
_cell_measurement_reflns_used 14320
_cell_measurement_temperature 183(1)
_cell_measurement_theta_max 76.5
_cell_measurement_theta_min 3.1
_cell_volume 1232.86(4)
_computing_cell_refinement
;
CrysAlisPro, Agilent Technologies,
Version 1.171.36.20 (release 27-06-2012 CrysAlis171 .NET)
(compiled Jul 11 2012,15:38:31)
;
_computing_data_collection
;
CrysAlisPro, Agilent Technologies,
Version 1.171.36.20 (release 27-06-2012 CrysAlis171 .NET)
(compiled Jul 11 2012,15:38:31)
;
_computing_data_reduction
;
CrysAlisPro, Agilent Technologies,
Version 1.171.36.20 (release 27-06-2012 CrysAlis171 .NET)
(compiled Jul 11 2012,15:38:31)
;
_computing_molecular_graphics 'Olex2 (Dolomanov et al., 2009)'
_computing_publication_material 'Olex2 (Dolomanov et al., 2009)'
_computing_structure_refinement 'ShelXL 2014/7 (Sheldrick, 2015)'
_computing_structure_solution 'ShelXS-1997 (Sheldrick, 2008)'
_diffrn_ambient_temperature 183(1)
_diffrn_detector_area_resol_mean 10.3801
_diffrn_measured_fraction_theta_full 1.000
_diffrn_measured_fraction_theta_max 0.996
_diffrn_measurement_details
;
#__ type_ start__ end____ width___ exp.time_
  1 omega  -44.00   26.00   1.0000    6.0000
omega____ theta____ kappa____ phi______ frames
    -      -40.7615   37.0000  -30.0000 70

#__ type_ start__ end____ width___ exp.time_
  2 omega  -89.00  -42.00   1.0000    6.0000
omega____ theta____ kappa____ phi______ frames
    -      -40.7615  125.0000   60.0000 47

#__ type_ start__ end____ width___ exp.time_
  3 omega -112.00  -11.00   1.0000    6.0000
omega____ theta____ kappa____ phi______ frames
    -      -40.7615  -57.0000  -60.0000 101

#__ type_ start__ end____ width___ exp.time_
  4 omega   -6.00   35.00   1.0000    6.0000
omega____ theta____ kappa____ phi______ frames
    -      -40.7615   37.0000   90.0000 41

#__ type_ start__ end____ width___ exp.time_
  5 omega  -30.00   -3.00   1.0000    6.0000
omega____ theta____ kappa____ phi______ frames
    -      -40.7615  125.0000   60.0000 27

#__ type_ start__ end____ width___ exp.time_
  6 omega  -47.00  -19.00   1.0000    6.0000
omega____ theta____ kappa____ phi______ frames
    -      -40.7615   37.0000   90.0000 28

#__ type_ start__ end____ width___ exp.time_
  7 omega   34.00  115.00   1.0000    6.0000
omega____ theta____ kappa____ phi______ frames
    -       40.7615   57.0000  150.0000 81

#__ type_ start__ end____ width___ exp.time_
  8 omega   36.00   83.00   1.0000    6.0000
omega____ theta____ kappa____ phi______ frames
    -       40.7615  -99.0000  -60.0000 47

#__ type_ start__ end____ width___ exp.time_
  9 omega  138.00  177.00   1.0000   24.0000
omega____ theta____ kappa____ phi______ frames
    -      113.0000   61.0000  -90.0000 39

#__ type_ start__ end____ width___ exp.time_
 10 omega   36.00   90.00   1.0000   24.0000
omega____ theta____ kappa____ phi______ frames
    -      113.0000  -30.0000 -120.0000 54

#__ type_ start__ end____ width___ exp.time_
 11 omega   83.00  109.00   1.0000   24.0000
omega____ theta____ kappa____ phi______ frames
    -      113.0000   61.0000  -90.0000 26

#__ type_ start__ end____ width___ exp.time_
 12 omega   36.00   76.00   1.0000   24.0000
omega____ theta____ kappa____ phi______ frames
    -      113.0000 -111.0000   90.0000 40

#__ type_ start__ end____ width___ exp.time_
 13 omega   83.00  177.00   1.0000   24.0000
omega____ theta____ kappa____ phi______ frames
    -      113.0000   30.0000   60.0000 94

#__ type_ start__ end____ width___ exp.time_
 14 omega   78.00  109.00   1.0000   24.0000
omega____ theta____ kappa____ phi______ frames
    -      113.0000  -94.0000  -30.0000 31

#__ type_ start__ end____ width___ exp.time_
 15 omega  142.00  176.00   1.0000   24.0000
omega____ theta____ kappa____ phi______ frames
    -      113.0000  111.0000  120.0000 34

#__ type_ start__ end____ width___ exp.time_
 16 omega   65.00  103.00   1.0000   24.0000
omega____ theta____ kappa____ phi______ frames
    -      113.0000  -94.0000   90.0000 38

#__ type_ start__ end____ width___ exp.time_
 17 omega   53.00   80.00   1.0000   24.0000
omega____ theta____ kappa____ phi______ frames
    -      113.0000  -45.0000   90.0000 27

#__ type_ start__ end____ width___ exp.time_
 18 omega   51.00   78.00   1.0000   24.0000
omega____ theta____ kappa____ phi______ frames
    -      113.0000  -45.0000  -30.0000 27

#__ type_ start__ end____ width___ exp.time_
 19 omega   83.00  109.00   1.0000   24.0000
omega____ theta____ kappa____ phi______ frames
    -      113.0000  -94.0000  -90.0000 26

#__ type_ start__ end____ width___ exp.time_
 20 omega   86.00  116.00   1.0000   24.0000
omega____ theta____ kappa____ phi______ frames
    -      113.0000 -111.0000   60.0000 30

#__ type_ start__ end____ width___ exp.time_
 21 omega  130.00  156.00   1.0000   24.0000
omega____ theta____ kappa____ phi______ frames
    -      113.0000   45.0000   90.0000 26

#__ type_ start__ end____ width___ exp.time_
 22 omega   83.00  160.00   1.0000   24.0000
omega____ theta____ kappa____ phi______ frames
    -      113.0000   61.0000   90.0000 77

#__ type_ start__ end____ width___ exp.time_
 23 omega  119.00  170.00   1.0000   24.0000
omega____ theta____ kappa____ phi______ frames
    -      113.0000   61.0000   30.0000 51

#__ type_ start__ end____ width___ exp.time_
 24 omega   38.00   64.00   1.0000   24.0000
omega____ theta____ kappa____ phi______ frames
    -      113.0000 -111.0000  150.0000 26

#__ type_ start__ end____ width___ exp.time_
 25 omega   68.00  113.00   1.0000   24.0000
omega____ theta____ kappa____ phi______ frames
    -      113.0000 -111.0000  150.0000 45

#__ type_ start__ end____ width___ exp.time_
 26 omega   87.00  136.00   1.0000   24.0000
omega____ theta____ kappa____ phi______ frames
    -      113.0000   45.0000    0.0000 49

#__ type_ start__ end____ width___ exp.time_
 27 omega   99.00  144.00   1.0000   24.0000
omega____ theta____ kappa____ phi______ frames
    -      113.0000   34.0000  -36.0000 45

#__ type_ start__ end____ width___ exp.time_
 28 omega   29.00   82.00   1.0000   24.0000
omega____ theta____ kappa____ phi______ frames
    -      113.0000  -94.0000   60.0000 53

#__ type_ start__ end____ width___ exp.time_
 29 omega   64.00   90.00   1.0000   24.0000
omega____ theta____ kappa____ phi______ frames
    -      113.0000 -111.0000 -180.0000 26

#__ type_ start__ end____ width___ exp.time_
 30 omega   90.00  162.00   1.0000   24.0000
omega____ theta____ kappa____ phi______ frames
    -      113.0000   30.0000  -90.0000 72

#__ type_ start__ end____ width___ exp.time_
 31 omega   85.00  174.00   1.0000   24.0000
omega____ theta____ kappa____ phi______ frames
    -      113.0000   61.0000  120.0000 89

#__ type_ start__ end____ width___ exp.time_
 32 omega   43.00   88.00   1.0000   24.0000
omega____ theta____ kappa____ phi______ frames
    -      113.0000  -45.0000   30.0000 45

#__ type_ start__ end____ width___ exp.time_
 33 omega  117.00  169.00   1.0000   24.0000
omega____ theta____ kappa____ phi______ frames
    -      113.0000   15.0000 -180.0000 52

#__ type_ start__ end____ width___ exp.time_
 34 omega   48.00   78.00   1.0000   24.0000
omega____ theta____ kappa____ phi______ frames
    -      113.0000  -45.0000  -60.0000 30

#__ type_ start__ end____ width___ exp.time_
 35 omega   49.00   97.00   1.0000   24.0000
omega____ theta____ kappa____ phi______ frames
    -      113.0000 -111.0000 -150.0000 48

#__ type_ start__ end____ width___ exp.time_
 36 omega   58.00   89.00   1.0000   24.0000
omega____ theta____ kappa____ phi______ frames
    -      113.0000   15.0000 -180.0000 31

#__ type_ start__ end____ width___ exp.time_
 37 omega   94.00  121.00   1.0000   24.0000
omega____ theta____ kappa____ phi______ frames
    -      113.0000   77.0000 -150.0000 27

#__ type_ start__ end____ width___ exp.time_
 38 omega  143.00  176.00   1.0000   24.0000
omega____ theta____ kappa____ phi______ frames
    -      113.0000   77.0000 -150.0000 33

#__ type_ start__ end____ width___ exp.time_
 39 omega   43.00   68.00   1.0000   24.0000
omega____ theta____ kappa____ phi______ frames
    -      113.0000  -15.0000   30.0000 25

#__ type_ start__ end____ width___ exp.time_
 40 omega   96.00  122.00   1.0000   24.0000
omega____ theta____ kappa____ phi______ frames
    -      113.0000  -15.0000   30.0000 26

#__ type_ start__ end____ width___ exp.time_
 41 omega   30.00   67.00   1.0000   24.0000
omega____ theta____ kappa____ phi______ frames
    -      113.0000  -94.0000 -180.0000 37

#__ type_ start__ end____ width___ exp.time_
 42 omega   44.00   70.00   1.0000   24.0000
omega____ theta____ kappa____ phi______ frames
    -      113.0000 -111.0000  -90.0000 26

#__ type_ start__ end____ width___ exp.time_
 43 omega   56.00   82.00   1.0000   24.0000
omega____ theta____ kappa____ phi______ frames
    -      113.0000  -77.0000   90.0000 26

#__ type_ start__ end____ width___ exp.time_
 44 omega   86.00  167.00   1.0000   24.0000
omega____ theta____ kappa____ phi______ frames
    -      113.0000   45.0000 -150.0000 81

#__ type_ start__ end____ width___ exp.time_
 45 omega -115.00  -11.00   1.0000    6.0000
omega____ theta____ kappa____ phi______ frames
    -      -40.7615  -57.0000 -120.0000 104

#__ type_ start__ end____ width___ exp.time_
 46 omega  -49.00   35.00   1.0000    6.0000
omega____ theta____ kappa____ phi______ frames
    -      -40.7615   37.0000 -120.0000 84

#__ type_ start__ end____ width___ exp.time_
 47 omega  -96.00   -2.00   1.0000    6.0000
omega____ theta____ kappa____ phi______ frames
    -      -40.7615  125.0000  -30.0000 94

#__ type_ start__ end____ width___ exp.time_
 48 omega -119.00   -7.00   1.0000    6.0000
omega____ theta____ kappa____ phi______ frames
    -      -40.7615  -77.0000 -150.0000 112

#__ type_ start__ end____ width___ exp.time_
 49 omega  -49.00   35.00   1.0000    6.0000
omega____ theta____ kappa____ phi______ frames
    -      -40.7615   37.0000 -180.0000 84

#__ type_ start__ end____ width___ exp.time_
 50 omega    7.00  119.00   1.0000    6.0000
omega____ theta____ kappa____ phi______ frames
    -       40.7615   77.0000  150.0000 112

#__ type_ start__ end____ width___ exp.time_
 51 omega    4.00   33.00   1.0000    6.0000
omega____ theta____ kappa____ phi______ frames
    -       40.7615   88.0000  112.9352 29

#__ type_ start__ end____ width___ exp.time_
 52 omega   23.00   98.00   1.0000    6.0000
omega____ theta____ kappa____ phi______ frames
    -       40.7615 -125.0000  -60.0000 75

#__ type_ start__ end____ width___ exp.time_
 53 omega   11.00  115.00   1.0000    6.0000
omega____ theta____ kappa____ phi______ frames
    -       40.7615   57.0000   60.0000 104

#__ type_ start__ end____ width___ exp.time_
 54 omega   83.00  165.00   1.0000   24.0000
omega____ theta____ kappa____ phi______ frames
    -      113.0000   61.0000 -150.0000 82

#__ type_ start__ end____ width___ exp.time_
 55 omega   83.00  178.00   1.0000   24.0000
omega____ theta____ kappa____ phi______ frames
    -      113.0000   61.0000  150.0000 95

#__ type_ start__ end____ width___ exp.time_
 56 omega   29.00  109.00   1.0000   24.0000
omega____ theta____ kappa____ phi______ frames
    -      113.0000  -94.0000 -120.0000 80

#__ type_ start__ end____ width___ exp.time_
 57 omega   35.00   91.00   1.0000   24.0000
omega____ theta____ kappa____ phi______ frames
    -      113.0000  -30.0000  120.0000 56
;
_diffrn_measurement_device_type 'SuperNova, Dual, Cu at zero, Atlas'
_diffrn_measurement_method '\w scans'
_diffrn_orient_matrix_UB_11 0.1275634000
_diffrn_orient_matrix_UB_12 0.0349243000
_diffrn_orient_matrix_UB_13 0.0201527000
_diffrn_orient_matrix_UB_21 -0.0072012000
_diffrn_orient_matrix_UB_22 0.1994299000
_diffrn_orient_matrix_UB_23 0.0434039000
_diffrn_orient_matrix_UB_31 0.0313844000
_diffrn_orient_matrix_UB_32 -0.0962452000
_diffrn_orient_matrix_UB_33 0.0972070000
_diffrn_radiation_monochromator mirror
_diffrn_radiation_type CuK\a
_diffrn_radiation_wavelength 1.54184
_diffrn_reflns_av_R_equivalents 0.0360
_diffrn_reflns_av_unetI/netI 0.0153
_diffrn_reflns_Laue_measured_fraction_full 1.000
_diffrn_reflns_Laue_measured_fraction_max 0.996
_diffrn_reflns_limit_h_max 15
_diffrn_reflns_limit_h_min -15
_diffrn_reflns_limit_k_max 8
_diffrn_reflns_limit_k_min -8
_diffrn_reflns_limit_l_max 19
_diffrn_reflns_limit_l_min -18
_diffrn_reflns_number 21225
_diffrn_reflns_point_group_measured_fraction_full 1.000
_diffrn_reflns_point_group_measured_fraction_max 0.996
_diffrn_reflns_theta_full 67.684
_diffrn_reflns_theta_max 76.734
_diffrn_reflns_theta_min 3.108
_diffrn_source 'SuperNova (Cu) X-ray Source'
_exptl_absorpt_coefficient_mu 11.496
_exptl_absorpt_correction_T_max 0.864
_exptl_absorpt_correction_T_min 0.380
_exptl_absorpt_correction_type analytical
_exptl_absorpt_process_details
;
CrysAlisPro, Agilent Technologies,
Version 1.171.36.20 (release 27-06-2012 CrysAlis171 .NET)
(compiled Jul 11 2012,15:38:31)
Analytical numeric absorption correction using a multifaceted crystal
model based on expressions derived by R.C. Clark & J.S. Reid.
(Clark, R. C. & Reid, J. S. (1995). Acta Cryst. A51, 887-897)
;
_exptl_crystal_colour colorless
_exptl_crystal_density_diffrn 1.712
_exptl_crystal_description needle
_exptl_crystal_F_000 618
_exptl_crystal_preparation ', Luminescent'
_exptl_crystal_size_max 0.19
_exptl_crystal_size_mid 0.03
_exptl_crystal_size_min 0.02
_refine_diff_density_max 1.847
_refine_diff_density_min -0.716
_refine_diff_density_rms 0.102
_refine_ls_extinction_method none
_refine_ls_goodness_of_fit_ref 1.080
_refine_ls_hydrogen_treatment constr
_refine_ls_matrix_type full
_refine_ls_number_parameters 225
_refine_ls_number_reflns 2807
_refine_ls_number_restraints 111
_refine_ls_restrained_S_all 1.091
_refine_ls_R_factor_all 0.0251
_refine_ls_R_factor_gt 0.0243
_refine_ls_shift/su_max 0.003
_refine_ls_shift/su_mean 0.000
_refine_ls_structure_factor_coef Fsqd
_refine_ls_weighting_details 'w=1/[\s^2^(Fo^2^)+(0.0380P)^2^+1.8337P] where P=(Fo^2^+2Fc^2^)/3'
_refine_ls_weighting_scheme calc
_refine_ls_wR_factor_gt 0.0641
_refine_ls_wR_factor_ref 0.0647
_reflns_Friedel_coverage 0.000
_reflns_number_gt 2717
_reflns_number_total 2807
_reflns_threshold_expression 'I > 2\s(I)'
_cod_data_source_file c6tc05551f2.cif
_cod_data_source_block 1b_CCDC-1497780
_cod_database_code 7236468
_shelx_space_group_comment
;
The symmetry employed for this shelxl refinement is uniquely defined
by the following loop, which should always be used as a source of
symmetry information in preference to the above space-group names.
They are only intended as comments.
;
_olex2_refinement_description
;
1. Fixed Uiso
 At 1.2 times of:
  All C(H) groups, All C(H,H) groups
 At 1.5 times of:
  All C(H,H,H) groups
2. Restrained distances
 C11-C12
 1.17 with sigma of 0.005
 Au1-C11 \\sim Au1-C17
 with sigma of 0.005
 C12-C13 \\sim C18-C19
 with sigma of 0.005
3. Uiso/Uaniso restraints and constraints
C19 \\sim C20 \\sim C21 \\sim C22 \\sim C23 \\sim C24 \\sim F2: within 3A with
sigma of 0.01 and sigma for terminal atoms of 0.02
4. Others
 Fixed Sof: H10A(0.5) H10B(0.5) H10C(0.5) C17(0.5) C18(0.5) C19(0.5) C20(0.5)
 H20(0.5) C21(0.5) H21(0.5) C22(0.5) C23(0.5) H23(0.5) C24(0.5) H24(0.5)
 F2(0.5) C25(0.5) H25A(0.5) H25B(0.5) C26(0.5) H26A(0.5) H26B(0.5) C27(0.5)
 H27A(0.5) H27B(0.5) H27C(0.5)
5.a Secondary CH2 refined with riding coordinates:
 C25(H25A,H25B), C26(H26A,H26B)
5.b Aromatic/amide H refined with riding coordinates:
 C2(H2), C3(H3), C4(H4), C5(H5), C8(H8), C9(H9), C14(H14), C15(H15), C20(H20),
 C21(H21), C23(H23), C24(H24)
5.c Fitted hexagon refined as free rotating group:
 C19(C20,C21,C22,C23,C24)
5.d Idealised Me refined as rotating group:
 C10(H10A,H10B,H10C), C27(H27A,H27B,H27C)
;
_shelx_shelxl_version_number 2014/7

loop_
_space_group_symop_operation_xyz
'x, y, z'
'-x, y+1/2, -z'
'-x, -y, -z'
'x, -y-1/2, z'

loop_
_atom_site_label
_atom_site_type_symbol
_atom_site_fract_x
_atom_site_fract_y
_atom_site_fract_z
_atom_site_U_iso_or_equiv
_atom_site_adp_type
_atom_site_occupancy
_atom_site_site_symmetry_order
_atom_site_calc_flag
_atom_site_refinement_flags_posn
_atom_site_refinement_flags_adp
_atom_site_refinement_flags_occupancy
_atom_site_disorder_assembly
_atom_site_disorder_group
Au1 Au 0.07664(2) 0.2500 0.90452(2) 0.03235(8) Uani 1 2 d DS T P . .
F1 F 0.8085(3) 0.2500 1.2539(3) 0.0668(10) Uani 1 2 d S T P . .
N1 N -0.0874(3) 0.2500 0.9937(3) 0.0344(8) Uani 1 2 d S T P . .
N2 N 0.0727(4) 0.2500 1.1111(3) 0.0380(8) Uani 1 2 d S T P . .
C1 C -0.0964(4) 0.2500 0.8374(3) 0.0408(10) Uani 1 2 d S T P B .
C2 C -0.1621(5) 0.2500 0.7399(4) 0.0565(15) Uani 1 2 d S T P . .
H2 H -0.1260 0.2500 0.6969 0.068 Uiso 1 2 calc RS T P B .
C3 C -0.2807(6) 0.2500 0.7081(5) 0.070(2) Uani 1 2 d S T P B .
H3 H -0.3233 0.2500 0.6437 0.084 Uiso 1 2 calc RS T P . .
C4 C -0.3364(5) 0.2500 0.7707(5) 0.0684(19) Uani 1 2 d S T P . .
H4 H -0.4158 0.2500 0.7480 0.082 Uiso 1 2 calc RS T P B .
C5 C -0.2754(5) 0.2500 0.8659(4) 0.0515(13) Uani 1 2 d S T P B .
H5 H -0.3125 0.2500 0.9082 0.062 Uiso 1 2 calc RS T P . .
C6 C -0.1583(4) 0.2500 0.8972(4) 0.0394(10) Uani 1 2 d S T P B .
C7 C 0.0273(4) 0.2500 1.0170(3) 0.0316(9) Uani 1 2 d S T P B .
C8 C -0.1140(5) 0.2500 1.0732(4) 0.0417(11) Uani 1 2 d S T P B .
H8 H -0.1866 0.2500 1.0757 0.050 Uiso 1 2 calc RS T P . .
C9 C -0.0135(5) 0.2500 1.1462(4) 0.0457(12) Uani 1 2 d S T P B .
H9 H -0.0036 0.2500 1.2095 0.055 Uiso 1 2 calc RS T P . .
C10 C 0.1942(5) 0.2500 1.1715(4) 0.0481(12) Uani 1 2 d S T P B .
H10A H 0.2386 0.2107 1.1355 0.072 Uiso 0.5 1 calc GR . . A -1
H10B H 0.2070 0.1608 1.2227 0.072 Uiso 0.5 1 calc GR . . A -1
H10C H 0.2166 0.3785 1.1960 0.072 Uiso 0.5 1 calc GR . . A -1
C11 C 0.2517(4) 0.2500 0.9784(3) 0.0400(11) Uani 1 2 d DS T P B .
C12 C 0.3457(4) 0.2500 1.0227(4) 0.0532(15) Uani 1 2 d DS T P . .
C13 C 0.4669(4) 0.2500 1.0843(3) 0.0452(11) Uani 1 2 d DS T P B .
C14 C 0.5266(4) 0.4206(8) 1.1129(4) 0.0824(17) Uani 1 1 d . . . . .
H14 H 0.4890 0.5386 1.0940 0.099 Uiso 1 1 calc R . . B .
C15 C 0.6424(4) 0.4208(8) 1.1695(4) 0.0826(17) Uani 1 1 d . . . . .
H15 H 0.6821 0.5373 1.1873 0.099 Uiso 1 1 calc R . . . .
C16 C 0.6957(5) 0.2500 1.1979(4) 0.0509(13) Uani 1 2 d S T P . .
C17 C 0.1029(5) 0.276(4) 0.7809(4) 0.034(4) Uani 0.5 1 d D . . B -1
C18 C 0.1154(6) 0.278(3) 0.7110(4) 0.041(5) Uani 0.5 1 d D . . B -1
C19 C 0.1334(5) 0.2811(11) 0.6222(3) 0.0591(18) Uani 0.5 1 d D U . B -1
C20 C 0.1923(5) 0.1323(9) 0.5984(4) 0.0703(19) Uani 0.5 1 d G U . B -1
H20 H 0.2214 0.0288 0.6395 0.084 Uiso 0.5 1 calc R . . B -1
C21 C 0.2077(6) 0.1383(9) 0.5132(4) 0.0736(19) Uani 0.5 1 d G U . B -1
H21 H 0.2472 0.0387 0.4973 0.088 Uiso 0.5 1 calc R . . B -1
C22 C 0.1643(6) 0.2930(11) 0.4518(3) 0.069(2) Uani 0.5 1 d G U . B -1
C23 C 0.1054(6) 0.4418(10) 0.4756(4) 0.075(2) Uani 0.5 1 d G U . B -1
H23 H 0.0763 0.5453 0.4345 0.090 Uiso 0.5 1 calc R . . B -1
C24 C 0.0899(5) 0.4358(10) 0.5608(4) 0.0707(19) Uani 0.5 1 d G U . B -1
H24 H 0.0505 0.5354 0.5767 0.085 Uiso 0.5 1 calc R . . B -1
F2 F 0.1772(5) 0.3004(14) 0.3696(3) 0.090(3) Uani 0.5 1 d . U . B -1
C25 C 0.4815(10) 0.0939(19) 1.4705(8) 0.084(3) Uani 0.5 1 d . . . . .
H25A H 0.4043 0.0769 1.4251 0.101 Uiso 0.5 1 calc R . . . .
H25B H 0.4804 0.2003 1.5118 0.101 Uiso 0.5 1 calc R . . . .
C26 C 0.5588(12) 0.148(2) 1.4187(9) 0.092(4) Uani 0.5 1 d . . . . .
H26A H 0.6354 0.1707 1.4641 0.110 Uiso 0.5 1 calc R . . . .
H26B H 0.5621 0.0407 1.3789 0.110 Uiso 0.5 1 calc R . . . .
C27 C 0.5187(14) 0.327(2) 1.3591(11) 0.102(4) Uani 0.5 1 d . . . . .
H27A H 0.4404 0.3110 1.3181 0.154 Uiso 0.5 1 calc GR . . . .
H27B H 0.5649 0.3472 1.3223 0.154 Uiso 0.5 1 calc GR . . . .
H27C H 0.5253 0.4382 1.3989 0.154 Uiso 0.5 1 calc GR . . . .

loop_
_atom_site_aniso_label
_atom_site_aniso_U_11
_atom_site_aniso_U_22
_atom_site_aniso_U_33
_atom_site_aniso_U_23
_atom_site_aniso_U_13
_atom_site_aniso_U_12
Au1 0.03781(12) 0.03292(11) 0.02835(11) 0.000 0.01468(8) 0.000
F1 0.0431(17) 0.083(3) 0.065(2) 0.000 0.0099(16) 0.000
N1 0.043(2) 0.0273(17) 0.038(2) 0.000 0.0214(16) 0.000
N2 0.050(2) 0.036(2) 0.0317(19) 0.000 0.0193(17) 0.000
C1 0.037(2) 0.047(3) 0.033(2) 0.000 0.0075(19) 0.000
C2 0.050(3) 0.084(4) 0.033(2) 0.000 0.012(2) 0.000
C3 0.053(3) 0.108(6) 0.039(3) 0.000 0.006(3) 0.000
C4 0.040(3) 0.102(6) 0.057(4) 0.000 0.011(3) 0.000
C5 0.044(3) 0.062(3) 0.051(3) 0.000 0.022(2) 0.000
C6 0.042(2) 0.036(2) 0.040(2) 0.000 0.016(2) 0.000
C7 0.043(2) 0.0219(18) 0.033(2) 0.000 0.0168(18) 0.000
C8 0.050(3) 0.038(2) 0.047(3) 0.000 0.029(2) 0.000
C9 0.054(3) 0.056(3) 0.035(2) 0.000 0.025(2) 0.000
C10 0.048(3) 0.064(3) 0.032(2) 0.000 0.013(2) 0.000
C11 0.070(3) 0.036(2) 0.0179(18) 0.000 0.021(2) 0.000
C12 0.087(4) 0.044(3) 0.056(3) 0.000 0.059(4) 0.000
C13 0.045(3) 0.059(3) 0.035(2) 0.000 0.018(2) 0.000
C14 0.058(3) 0.055(3) 0.103(4) -0.015(3) -0.006(3) 0.010(2)
C15 0.055(2) 0.058(3) 0.106(4) -0.010(3) -0.003(3) -0.007(2)
C16 0.040(3) 0.068(4) 0.045(3) 0.000 0.016(2) 0.000
C17 0.042(3) 0.026(14) 0.034(2) -0.011(4) 0.016(2) 0.002(3)
C18 0.045(3) 0.040(15) 0.036(3) 0.002(3) 0.014(2) 0.002(3)
C19 0.059(3) 0.091(5) 0.032(2) 0.008(3) 0.023(2) 0.011(4)
C20 0.078(4) 0.099(5) 0.041(3) 0.008(3) 0.031(3) 0.024(4)
C21 0.081(4) 0.103(5) 0.046(3) 0.006(3) 0.035(3) 0.023(4)
C22 0.074(3) 0.101(5) 0.038(3) 0.006(3) 0.029(3) 0.012(4)
C23 0.084(4) 0.101(5) 0.046(3) 0.020(3) 0.031(3) 0.016(4)
C24 0.078(4) 0.095(5) 0.046(3) 0.013(3) 0.032(3) 0.020(4)
F2 0.104(4) 0.136(9) 0.042(2) 0.012(3) 0.042(2) 0.009(4)
C25 0.078(7) 0.087(8) 0.080(7) -0.020(6) 0.020(6) -0.010(6)
C26 0.087(8) 0.105(10) 0.076(7) -0.003(8) 0.020(7) 0.007(7)
C27 0.111(11) 0.096(10) 0.090(9) 0.012(8) 0.026(8) 0.002(8)

loop_
_atom_type_symbol
_atom_type_description
_atom_type_scat_dispersion_real
_atom_type_scat_dispersion_imag
_atom_type_scat_source
C C 0.0181 0.0091 'International Tables Vol C Tables 4.2.6.8 and 6.1.1.4'
H H 0.0000 0.0000 'International Tables Vol C Tables 4.2.6.8 and 6.1.1.4'
Au Au -4.4197 7.2980 'International Tables Vol C Tables 4.2.6.8 and 6.1.1.4'
F F 0.0727 0.0534 'International Tables Vol C Tables 4.2.6.8 and 6.1.1.4'
N N 0.0311 0.0180 'International Tables Vol C Tables 4.2.6.8 and 6.1.1.4'

loop_
_geom_angle_atom_site_label_1
_geom_angle_atom_site_label_2
_geom_angle_atom_site_label_3
_geom_angle
_geom_angle_site_symmetry_1
_geom_angle_site_symmetry_3
C1 Au1 C7 79.6(2) . .
C1 Au1 C11 177.52(17) . .
C1 Au1 C17 92.6(2) . .
C7 Au1 C11 97.90(17) . .
C7 Au1 C17 170.8(4) . .
C17 Au1 C11 89.9(2) . .
C7 N1 C6 118.3(4) . .
C7 N1 C8 110.8(4) . .
C8 N1 C6 131.0(4) . .
C7 N2 C9 109.7(4) . .
C7 N2 C10 127.4(4) . .
C9 N2 C10 122.9(4) . .
C2 C1 Au1 129.1(4) . .
C6 C1 Au1 114.9(4) . .
C6 C1 C2 116.0(5) . .
C1 C2 H2 119.9 . .
C3 C2 C1 120.1(6) . .
C3 C2 H2 119.9 . .
C2 C3 H3 119.5 . .
C4 C3 C2 121.0(6) . .
C4 C3 H3 119.5 . .
C3 C4 H4 119.7 . .
C5 C4 C3 120.6(6) . .
C5 C4 H4 119.7 . .
C4 C5 H5 120.8 . .
C6 C5 C4 118.4(5) . .
C6 C5 H5 120.8 . .
C1 C6 N1 113.1(4) . .
C5 C6 N1 123.0(5) . .
C5 C6 C1 123.9(5) . .
N1 C7 Au1 114.2(3) . .
N2 C7 Au1 140.2(4) . .
N2 C7 N1 105.7(4) . .
N1 C8 H8 127.1 . .
C9 C8 N1 105.7(5) . .
C9 C8 H8 127.1 . .
N2 C9 H9 125.9 . .
C8 C9 N2 108.1(4) . .
C8 C9 H9 125.9 . .
N2 C10 H10A 109.5 . .
N2 C10 H10B 109.5 . .
N2 C10 H10C 109.5 . .
H10A C10 H10B 109.5 . .
H10A C10 H10C 109.5 . .
H10B C10 H10C 109.5 . .
C12 C11 Au1 176.4(4) . .
C11 C12 C13 177.3(5) . .
C14 C13 C12 121.4(3) . .
C14 C13 C12 121.4(3) 4_565 .
C14 C13 C14 117.1(5) . 4_565
C13 C14 H14 119.3 . .
C13 C14 C15 121.5(5) . .
C15 C14 H14 119.3 . .
C14 C15 H15 120.5 . .
C16 C15 C14 118.9(5) . .
C16 C15 H15 120.5 . .
C15 C16 F1 119.0(3) . .
C15 C16 F1 119.0(3) 4_565 .
C15 C16 C15 122.0(6) 4_565 .
C18 C17 Au1 176(2) . .
C17 C18 C19 179.1(9) . .
C20 C19 C18 121.2(9) . .
C20 C19 C24 120.0 . .
C24 C19 C18 118.8(9) . .
C19 C20 H20 120.0 . .
C21 C20 C19 120.0 . .
C21 C20 H20 120.0 . .
C20 C21 H21 120.0 . .
C20 C21 C22 120.0 . .
C22 C21 H21 120.0 . .
C23 C22 C21 120.0 . .
F2 C22 C21 120.9(6) . .
F2 C22 C23 119.1(6) . .
C22 C23 H23 120.0 . .
C22 C23 C24 120.0 . .
C24 C23 H23 120.0 . .
C19 C24 H24 120.0 . .
C23 C24 C19 120.0 . .
C23 C24 H24 120.0 . .
C25 C25 H25A 108.9 3_658 .
C25 C25 H25B 108.9 3_658 .
C25 C25 C27 127.4(13) 3_658 4_565
H25A C25 H25B 107.7 . .
C26 C25 C25 113.6(14) . 3_658
C26 C25 H25A 108.9 . .
C26 C25 H25B 108.9 . .
C26 C25 C27 24.1(6) . 4_565
C27 C25 H25A 85.0 4_565 .
C27 C25 H25B 114.6 4_565 .
C25 C26 H26A 109.1 . .
C25 C26 H26B 109.1 . .
H26A C26 H26B 107.8 . .
C27 C26 C25 112.6(14) . .
C27 C26 H26A 109.1 . .
C27 C26 H26B 109.1 . .
C26 C27 H27A 109.5 . .
C26 C27 H27B 109.5 . .
C26 C27 H27C 109.5 . .
H27A C27 H27B 109.5 . .
H27A C27 H27C 109.5 . .
H27B C27 H27C 109.5 . .

loop_
_geom_bond_atom_site_label_1
_geom_bond_atom_site_label_2
_geom_bond_distance
_geom_bond_site_symmetry_2
Au1 C1 2.037(5) .
Au1 C7 2.039(4) .
Au1 C11 2.073(4) .
Au1 C17 2.048(5) .
F1 C16 1.361(6) .
N1 C6 1.414(6) .
N1 C7 1.355(6) .
N1 C8 1.380(6) .
N2 C7 1.338(6) .
N2 C9 1.381(6) .
N2 C10 1.467(7) .
C1 C2 1.413(7) .
C1 C6 1.409(7) .
C2 H2 0.9300 .
C2 C3 1.390(9) .
C3 H3 0.9300 .
C3 C4 1.384(10) .
C4 H4 0.9300 .
C4 C5 1.373(9) .
C5 H5 0.9300 .
C5 C6 1.373(7) .
C8 H8 0.9300 .
C8 C9 1.343(8) .
C9 H9 0.9300 .
C10 H10A 0.9600 .
C10 H10B 0.9600 .
C10 H10C 0.9600 .
C11 C12 1.126(4) .
C12 C13 1.467(6) .
C13 C14 1.374(6) .
C13 C14 1.374(6) 4_565
C14 H14 0.9300 .
C14 C15 1.393(7) .
C15 H15 0.9300 .
C15 C16 1.342(6) .
C16 C15 1.342(6) 4_565
C17 C18 1.141(7) .
C18 C19 1.461(6) .
C19 C20 1.3900 .
C19 C24 1.3900 .
C20 H20 0.9300 .
C20 C21 1.3900 .
C21 H21 0.9300 .
C21 C22 1.3900 .
C22 C23 1.3900 .
C22 F2 1.330(5) .
C23 H23 0.9300 .
C23 C24 1.3900 .
C24 H24 0.9300 .
C25 C25 1.54(3) 3_658
C25 H25A 0.9700 .
C25 H25B 0.9700 .
C25 C26 1.517(19) .
C25 C27 2.01(2) 4_565
C26 H26A 0.9700 .
C26 H26B 0.9700 .
C26 C27 1.502(19) .
C27 H27A 0.9600 .
C27 H27B 0.9600 .
C27 H27C 0.9600 .

loop_
_geom_torsion_atom_site_label_1
_geom_torsion_atom_site_label_2
_geom_torsion_atom_site_label_3
_geom_torsion_atom_site_label_4
_geom_torsion
_geom_torsion_site_symmetry_1
_geom_torsion_site_symmetry_4
Au1 C1 C2 C3 180.000(2) . .
Au1 C1 C6 N1 0.000(2) . .
Au1 C1 C6 C5 180.000(3) . .
N1 C8 C9 N2 0.000(3) . .
C1 C2 C3 C4 0.000(3) . .
C2 C1 C6 N1 180.000(2) . .
C2 C1 C6 C5 0.000(3) . .
C2 C3 C4 C5 0.000(4) . .
C3 C4 C5 C6 0.000(3) . .
C4 C5 C6 N1 180.000(2) . .
C4 C5 C6 C1 0.000(3) . .
C6 N1 C7 Au1 0.000(2) . .
C6 N1 C7 N2 180.000(3) . .
C6 N1 C8 C9 180.000(4) . .
C6 C1 C2 C3 0.000(3) . .
C7 N1 C6 C1 0.000(3) . .
C7 N1 C6 C5 180.000(2) . .
C7 N1 C8 C9 0.000(3) . .
C7 N2 C9 C8 0.000(4) . .
C8 N1 C6 C1 180.000(3) . .
C8 N1 C6 C5 0.000(4) . .
C8 N1 C7 Au1 180.000(2) . .
C8 N1 C7 N2 0.000(3) . .
C9 N2 C7 Au1 180.000(3) . .
C9 N2 C7 N1 0.000(3) . .
C10 N2 C7 Au1 0.000(4) . .
C10 N2 C7 N1 180.000(3) . .
C10 N2 C9 C8 180.000(3) . .
C12 C13 C14 C15 -178.3(6) . .
C13 C14 C15 C16 -1.2(11) . .
C14 C13 C14 C15 -1.0(12) 4_565 .
C14 C15 C16 F1 -179.4(6) . .
C14 C15 C16 C15 3.6(13) . 4_565
C18 C19 C20 C21 179.7(8) . .
C18 C19 C24 C23 -179.7(8) . .
C19 C20 C21 C22 0.0 . .
C20 C19 C24 C23 0.0 . .
C20 C21 C22 C23 0.0 . .
C20 C21 C22 F2 -179.4(7) . .
C21 C22 C23 C24 0.0 . .
C22 C23 C24 C19 0.0 . .
C24 C19 C20 C21 0.0 . .
F2 C22 C23 C24 179.4(7) . .
C25 C25 C26 C27 177.9(12) 3_658 .
C27 C25 C26 C27 47.6(19) 4_565 .
